data_7221909
loop_
_publ_author_name
'Wang, Guo-Ming'
'Li, Jinhua'
'Wei, Li'
'Zhang, Xiao'
'Bao, Zhenzhen'

_publ_section_title
;
 Concise template syntheses of gallium phosphates driven by in situ direct
 alkylation of aliphatic and aromatic precursors by methanols
;
_journal_name_full 'RSC Adv.'
_journal_paper_doi 10.1039/C5RA12300C
_journal_year 2015
_chemical_formula_sum 'C6 H8.5 F Ga3 N O12.25 P3'
_chemical_formula_weight 611.71
_chemical_name_systematic
; 
 ? 
;
_space_group_IT_number 2
_symmetry_cell_setting triclinic
_symmetry_space_group_name_Hall '-P 1'
_symmetry_space_group_name_H-M 'P -1'
_atom_sites_solution_hydrogens geom
_atom_sites_solution_primary direct
_atom_sites_solution_secondary difmap
_audit_creation_method SHELXL-97
_audit_update_record
;
2015-01-04 deposited with the CCDC.
2015-08-26 downloaded from the CCDC.
;
_cell_angle_alpha 103.170(3)
_cell_angle_beta 93.600(4)
_cell_angle_gamma 90.140(5)
_cell_formula_units_Z 2
_cell_length_a 9.3128(7)
_cell_length_b 9.3227(5)
_cell_length_c 9.3497(3)
_cell_measurement_temperature 293(2)
_cell_volume 788.72(8)
_computing_structure_refinement 'SHELXL-97 (Sheldrick, 1997)'
_computing_structure_solution 'SHELXS-97 (Sheldrick, 1990)'
_diffrn_ambient_temperature 293(2)
_diffrn_measured_fraction_theta_full 0.999
_diffrn_measured_fraction_theta_max 0.999
_diffrn_radiation_monochromator graphite
_diffrn_radiation_source 'fine-focus sealed tube'
_diffrn_radiation_type MoK\a
_diffrn_radiation_wavelength 0.71073
_diffrn_reflns_av_R_equivalents 0.0339
_diffrn_reflns_av_sigmaI/netI 0.0405
_diffrn_reflns_limit_h_max 11
_diffrn_reflns_limit_h_min -11
_diffrn_reflns_limit_k_max 11
_diffrn_reflns_limit_k_min -11
_diffrn_reflns_limit_l_max 11
_diffrn_reflns_limit_l_min -11
_diffrn_reflns_number 7581
_diffrn_reflns_theta_full 26.00
_diffrn_reflns_theta_max 26.00
_diffrn_reflns_theta_min 3.03
_exptl_absorpt_coefficient_mu 5.471
_exptl_crystal_colour Colorless
_exptl_crystal_density_diffrn 2.576
_exptl_crystal_density_method 'not measured'
_exptl_crystal_description Prism
_exptl_crystal_F_000 593
_refine_diff_density_max 0.654
_refine_diff_density_min -0.545
_refine_diff_density_rms 0.112
_refine_ls_extinction_method none
_refine_ls_goodness_of_fit_ref 1.012
_refine_ls_hydrogen_treatment mixed
_refine_ls_matrix_type full
_refine_ls_number_parameters 244
_refine_ls_number_reflns 3106
_refine_ls_number_restraints 6
_refine_ls_restrained_S_all 1.012
_refine_ls_R_factor_all 0.0419
_refine_ls_R_factor_gt 0.0325
_refine_ls_shift/su_max 0.001
_refine_ls_shift/su_mean 0.000
_refine_ls_structure_factor_coef Fsqd
_refine_ls_weighting_details 'calc w=1/[\s^2^(Fo^2^)+(0.0171P)^2^+2.8514P] where P=(Fo^2^+2Fc^2^)/3'
_refine_ls_weighting_scheme calc
_refine_ls_wR_factor_gt 0.0632
_refine_ls_wR_factor_ref 0.0664
_reflns_number_gt 2682
_reflns_number_total 3106
_reflns_threshold_expression >2sigma(I)
_cod_data_source_file c5ra12300c2.cif
_cod_data_source_block 1
_cod_depositor_comments
;
The following automatic conversions were performed:

'_symmetry_cell_setting' value 'Triclinic' changed to 'triclinic'
according to
/usr/data/users/saulius/crontab/automatic-downloads/rss-feeds/RSC/lib/dictionaries/cif_core.dic
dictionary named 'cif_core.dic' version 2.4.2 from 2011-04-26.

Automatic conversion script
Id: cif_fix_values 3271 2015-04-21 07:52:19Z andrius 
;
_cod_original_sg_symbol_H-M P-1
_cod_original_formula_sum 'C6 H8.50 F Ga3 N O12.25 P3'
_cod_database_code 7221909

loop_
_symmetry_equiv_pos_as_xyz
'x, y, z'
'-x, -y, -z'

loop_
_atom_site_label
_atom_site_type_symbol
_atom_site_fract_x
_atom_site_fract_y
_atom_site_fract_z
_atom_site_U_iso_or_equiv
_atom_site_adp_type
_atom_site_occupancy
_atom_site_symmetry_multiplicity
_atom_site_calc_flag
_atom_site_refinement_flags
Ga1 Ga 0.43464(5) 0.13698(5) 0.58999(5) 0.00981(11) Uani 1 1 d .
Ga2 Ga 0.84181(5) 0.37514(5) 0.57661(5) 0.01153(11) Uani 1 1 d .
Ga3 Ga 0.61302(5) 0.39625(5) 1.16493(5) 0.01366(12) Uani 1 1 d .
P1 P 0.35546(11) -0.16698(11) 0.64834(11) 0.0111(2) Uani 1 1 d .
P2 P 0.18078(11) 0.37569(11) 0.59385(11) 0.0101(2) Uani 1 1 d .
P3 P 0.62255(11) 0.37697(11) 0.82798(11) 0.0108(2) Uani 1 1 d .
O1 O 0.3877(3) -0.2154(3) 0.7947(3) 0.0185(7) Uani 1 1 d .
O1W O 0.478(3) 0.514(3) 0.594(2) 0.100(8) Uani 0.25 1 d P
O2 O 0.4633(3) -0.2353(3) 0.5369(3) 0.0163(6) Uani 1 1 d .
O3 O 0.2037(3) -0.2302(3) 0.5862(3) 0.0175(6) Uani 1 1 d .
O4 O 0.3496(3) -0.0004(3) 0.6884(3) 0.0138(6) Uani 1 1 d U
O5 O 0.2595(3) 0.2331(3) 0.5638(3) 0.0188(7) Uani 1 1 d .
O6 O 0.1752(4) 0.4409(3) 0.4564(3) 0.0231(7) Uani 1 1 d .
O7 O 0.0273(3) 0.3434(4) 0.6289(4) 0.0249(7) Uani 1 1 d .
O8 O 0.2459(4) 0.4882(3) 0.7270(3) 0.0278(8) Uani 1 1 d .
O9 O 0.5034(3) 0.2655(3) 0.7707(3) 0.0181(7) Uani 1 1 d .
O10 O 0.7545(3) 0.3536(3) 0.7374(3) 0.0169(6) Uani 1 1 d .
O11 O 0.5670(3) 0.5326(3) 0.8355(4) 0.0335(9) Uani 1 1 d .
O12 O 0.6787(3) 0.3641(4) 0.9814(3) 0.0286(8) Uani 1 1 d .
F1 F 0.3900(2) -0.0170(2) 0.4093(2) 0.0136(5) Uani 1 1 d .
C1 C 0.2351(6) 0.0503(8) 0.1257(7) 0.0511(17) Uani 1 1 d .
H1A H 0.2947 -0.0214 0.1506 0.061 Uiso 1 1 calc R
C2 C 0.2752(7) 0.1240(9) 0.0248(7) 0.0561(19) Uani 1 1 d .
H2A H 0.3619 0.1023 -0.0191 0.067 Uiso 1 1 calc R
C3 C 0.1900(8) 0.2288(8) -0.0126(7) 0.061(2) Uani 1 1 d .
H3A H 0.2166 0.2778 -0.0833 0.073 Uiso 1 1 calc R
C4 C 0.0637(8) 0.2620(8) 0.0554(8) 0.063(2) Uani 1 1 d .
H4B H 0.0051 0.3356 0.0329 0.076 Uiso 1 1 calc R
C5 C 0.0251(7) 0.1861(7) 0.1560(7) 0.0467(15) Uani 1 1 d .
H5A H -0.0607 0.2080 0.2016 0.056 Uiso 1 1 calc R
C6 C 0.0642(6) -0.0042(7) 0.2974(6) 0.0448(15) Uani 1 1 d .
H6A H -0.0270 0.0304 0.3325 0.067 Uiso 1 1 calc R
H6B H 0.1348 0.0093 0.3788 0.067 Uiso 1 1 calc R
H6C H 0.0557 -0.1070 0.2500 0.067 Uiso 1 1 calc R
N1 N 0.1090(5) 0.0800(5) 0.1906(5) 0.0347(10) Uani 1 1 d .

loop_
_atom_site_aniso_label
_atom_site_aniso_U_11
_atom_site_aniso_U_22
_atom_site_aniso_U_33
_atom_site_aniso_U_23
_atom_site_aniso_U_13
_atom_site_aniso_U_12
Ga1 0.0104(2) 0.0069(2) 0.0118(2) 0.00111(17) 0.00251(18) 0.00179(16)
Ga2 0.0119(2) 0.0125(2) 0.0108(2) 0.00351(18) 0.00281(18) 0.00131(17)
Ga3 0.0160(2) 0.0133(2) 0.0130(2) 0.00618(18) -0.00078(19) -0.00004(18)
P1 0.0156(5) 0.0081(5) 0.0102(5) 0.0026(4) 0.0035(4) 0.0007(4)
P2 0.0090(5) 0.0091(5) 0.0119(5) 0.0019(4) -0.0001(4) 0.0020(4)
P3 0.0101(5) 0.0119(5) 0.0103(5) 0.0017(4) 0.0030(4) 0.0006(4)
O1 0.0320(18) 0.0101(15) 0.0139(15) 0.0044(12) 0.0000(13) 0.0021(13)
O1W 0.12(2) 0.099(19) 0.075(16) 0.006(14) 0.034(15) 0.011(16)
O2 0.0210(16) 0.0105(15) 0.0193(16) 0.0052(12) 0.0088(13) 0.0052(12)
O3 0.0157(15) 0.0155(16) 0.0184(16) -0.0026(12) 0.0021(13) -0.0001(12)
O4 0.0186(14) 0.0096(13) 0.0139(13) 0.0024(11) 0.0070(11) 0.0020(11)
O5 0.0159(15) 0.0126(16) 0.0282(18) 0.0057(13) -0.0002(14) 0.0064(12)
O6 0.043(2) 0.0123(16) 0.0161(16) 0.0061(13) 0.0043(15) 0.0046(14)
O7 0.0118(15) 0.035(2) 0.0299(19) 0.0112(15) 0.0046(14) 0.0047(13)
O8 0.035(2) 0.0168(17) 0.0254(18) -0.0031(14) -0.0153(16) -0.0025(14)
O9 0.0185(16) 0.0176(16) 0.0152(15) -0.0034(12) 0.0054(13) -0.0051(12)
O10 0.0098(14) 0.0294(18) 0.0133(15) 0.0071(13) 0.0072(12) 0.0027(12)
O11 0.0202(18) 0.0148(17) 0.067(3) 0.0104(17) 0.0110(18) 0.0046(13)
O12 0.0202(17) 0.055(2) 0.0111(16) 0.0097(15) 0.0001(14) -0.0028(16)
F1 0.0119(12) 0.0146(12) 0.0134(12) 0.0016(10) -0.0002(10) 0.0027(9)
C1 0.037(4) 0.072(5) 0.038(4) 0.001(3) -0.003(3) 0.009(3)
C2 0.037(4) 0.096(6) 0.029(3) 0.001(3) 0.006(3) -0.012(4)
C3 0.070(5) 0.073(5) 0.038(4) 0.012(4) 0.004(4) -0.025(4)
C4 0.080(5) 0.054(4) 0.064(5) 0.024(4) 0.013(4) 0.011(4)
C5 0.046(4) 0.047(4) 0.053(4) 0.018(3) 0.024(3) 0.018(3)
C6 0.038(3) 0.058(4) 0.040(3) 0.017(3) 0.003(3) 0.003(3)
N1 0.033(3) 0.038(3) 0.030(2) 0.003(2) 0.000(2) -0.002(2)

loop_
_atom_type_symbol
_atom_type_description
_atom_type_scat_dispersion_real
_atom_type_scat_dispersion_imag
_atom_type_scat_source
C C 0.0033 0.0016 'International Tables Vol C Tables 4.2.6.8 and 6.1.1.4'
H H 0.0000 0.0000 'International Tables Vol C Tables 4.2.6.8 and 6.1.1.4'
Ga Ga 0.2307 1.6083 'International Tables Vol C Tables 4.2.6.8 and 6.1.1.4'
N N 0.0061 0.0033 'International Tables Vol C Tables 4.2.6.8 and 6.1.1.4'
O O 0.0106 0.0060 'International Tables Vol C Tables 4.2.6.8 and 6.1.1.4'
P P 0.1023 0.0942 'International Tables Vol C Tables 4.2.6.8 and 6.1.1.4'
F F 0.0171 0.0103 'International Tables Vol C Tables 4.2.6.8 and 6.1.1.4'

loop_
_geom_angle_atom_site_label_1
_geom_angle_atom_site_label_2
_geom_angle_atom_site_label_3
_geom_angle
_geom_angle_site_symmetry_1
_geom_angle_site_symmetry_3
O5 Ga1 O9 97.59(13) . .
O5 Ga1 O4 94.11(12) . .
O9 Ga1 O4 92.99(12) . .
O5 Ga1 O2 93.88(12) . 2_656
O9 Ga1 O2 95.95(12) . 2_656
O4 Ga1 O2 167.11(12) . 2_656
O5 Ga1 F1 91.73(11) . .
O9 Ga1 F1 170.53(11) . .
O4 Ga1 F1 84.64(11) . .
O2 Ga1 F1 85.03(11) 2_656 .
O5 Ga1 F1 171.94(11) . 2_656
O9 Ga1 F1 90.47(11) . 2_656
O4 Ga1 F1 85.64(11) . 2_656
O2 Ga1 F1 85.03(11) 2_656 2_656
F1 Ga1 F1 80.22(10) . 2_656
O10 Ga2 O7 101.03(13) . 1_655
O10 Ga2 O6 112.99(14) . 2_666
O7 Ga2 O6 109.81(15) 1_655 2_666
O10 Ga2 O3 113.75(13) . 2_656
O7 Ga2 O3 104.90(14) 1_655 2_656
O6 Ga2 O3 113.25(13) 2_666 2_656
O8 Ga3 O11 118.21(15) 2_667 2_667
O8 Ga3 O1 111.11(14) 2_667 2_657
O11 Ga3 O1 110.33(14) 2_667 2_657
O8 Ga3 O12 101.65(15) 2_667 .
O11 Ga3 O12 110.35(16) 2_667 .
O1 Ga3 O12 103.94(15) 2_657 .
O4 P1 O2 116.82(16) . .
O4 P1 O1 106.18(16) . .
O2 P1 O1 110.05(17) . .
O4 P1 O3 108.91(16) . .
O2 P1 O3 107.64(16) . .
O1 P1 O3 106.84(17) . .
O5 P2 O8 113.28(17) . .
O5 P2 O7 107.87(18) . .
O8 P2 O7 106.53(19) . .
O5 P2 O6 109.71(17) . .
O8 P2 O6 110.10(18) . .
O7 P2 O6 109.22(18) . .
O9 P3 O10 113.83(17) . .
O9 P3 O12 109.84(18) . .
O10 P3 O12 104.45(17) . .
O9 P3 O11 110.01(18) . .
O10 P3 O11 109.18(18) . .
O12 P3 O11 109.4(2) . .
P1 O1 Ga3 130.90(18) . 2_657
P1 O2 Ga1 126.99(17) . 2_656
P1 O3 Ga2 128.02(18) . 2_656
P1 O4 Ga1 127.75(17) . .
P2 O5 Ga1 146.33(19) . .
P2 O6 Ga2 135.05(19) . 2_666
P2 O7 Ga2 141.1(2) . 1_455
P2 O8 Ga3 155.2(2) . 2_667
P3 O9 Ga1 139.09(19) . .
P3 O10 Ga2 148.83(19) . .
P3 O11 Ga3 131.6(2) . 2_667
P3 O12 Ga3 137.7(2) . .
Ga1 F1 Ga1 99.78(10) . 2_656
N1 C1 C2 120.7(6) . .
N1 C1 H1A 119.7 . .
C2 C1 H1A 119.7 . .
C3 C2 C1 120.5(6) . .
C3 C2 H2A 119.8 . .
C1 C2 H2A 119.8 . .
C2 C3 C4 119.2(6) . .
C2 C3 H3A 120.4 . .
C4 C3 H3A 120.4 . .
C5 C4 C3 119.4(7) . .
C5 C4 H4B 120.3 . .
C3 C4 H4B 120.3 . .
N1 C5 C4 121.1(6) . .
N1 C5 H5A 119.4 . .
C4 C5 H5A 119.4 . .
N1 C6 H6A 109.5 . .
N1 C6 H6B 109.5 . .
H6A C6 H6B 109.5 . .
N1 C6 H6C 109.5 . .
H6A C6 H6C 109.5 . .
H6B C6 H6C 109.5 . .
C5 N1 C1 119.2(5) . .
C5 N1 C6 120.6(5) . .
C1 N1 C6 120.2(5) . .

loop_
_geom_bond_atom_site_label_1
_geom_bond_atom_site_label_2
_geom_bond_distance
_geom_bond_site_symmetry_2
Ga1 O5 1.893(3) .
Ga1 O9 1.907(3) .
Ga1 O4 1.934(3) .
Ga1 O2 1.946(3) 2_656
Ga1 F1 1.973(2) .
Ga1 F1 1.983(2) 2_656
Ga2 O10 1.804(3) .
Ga2 O7 1.809(3) 1_655
Ga2 O6 1.816(3) 2_666
Ga2 O3 1.818(3) 2_656
Ga3 O8 1.800(3) 2_667
Ga3 O11 1.804(3) 2_667
Ga3 O1 1.810(3) 2_657
Ga3 O12 1.818(3) .
P1 O4 1.514(3) .
P1 O2 1.527(3) .
P1 O1 1.548(3) .
P1 O3 1.555(3) .
P2 O5 1.498(3) .
P2 O8 1.524(3) .
P2 O7 1.530(3) .
P2 O6 1.540(3) .
P3 O9 1.505(3) .
P3 O10 1.524(3) .
P3 O12 1.527(3) .
P3 O11 1.530(3) .
O1 Ga3 1.810(3) 2_657
O1W O1W 1.79(4) 2_666
O2 Ga1 1.946(3) 2_656
O3 Ga2 1.818(3) 2_656
O6 Ga2 1.816(3) 2_666
O7 Ga2 1.809(3) 1_455
O8 Ga3 1.800(3) 2_667
O11 Ga3 1.804(3) 2_667
F1 Ga1 1.983(2) 2_656
C1 N1 1.356(7) .
C1 C2 1.357(9) .
C1 H1A 0.9300 .
C2 C3 1.353(10) .
C2 H2A 0.9300 .
C3 C4 1.375(10) .
C3 H3A 0.9300 .
C4 C5 1.364(8) .
C4 H4B 0.9300 .
C5 N1 1.345(7) .
C5 H5A 0.9300 .
C6 N1 1.482(7) .
C6 H6A 0.9600 .
C6 H6B 0.9600 .
C6 H6C 0.9600 .
